data_1511557
loop_
_publ_author_name
'Mikhalenko, S.I.'
'Zavalii, L.V.'
'Kuz'ma, Yu.B.'

_publ_section_title
;
 Sm2 B5 boride and ist structure
;
_journal_name_full 'Soviet Powder Metallurgy and Metal Ceramics'
_journal_page_first 471
_journal_page_last 473
_journal_paper_doi 10.1007/BF00795346
_journal_volume 29
_journal_year 1990
_chemical_formula_sum 'B5 Sm2'
_chemical_name_systematic 'Sm2 B5'
_space_group_IT_number 14
_symmetry_space_group_name_Hall '-P 2ybc'
_symmetry_space_group_name_H-M 'P 1 21/c 1'
_cell_angle_alpha 90
_cell_angle_beta 102.02
_cell_angle_gamma 90
_cell_formula_units_Z 4
_cell_length_a 7.18
_cell_length_b 7.205
_cell_length_c 7.179
_cell_volume 363.241
_citation_journal_id_ASTM SPMCAV
_cod_data_source_file boron4-x_197.cif
_cod_data_source_block B5Sm2
_cod_original_cell_volume 363.2407
_cod_database_code 1511557

loop_
_symmetry_equiv_pos_as_xyz
x,y,z
-x,y+1/2,-z+1/2
-x,-y,-z
x,-y-1/2,z-1/2

loop_
_atom_site_label
_atom_site_type_symbol
_atom_site_fract_x
_atom_site_fract_y
_atom_site_fract_z
_atom_site_occupancy
_atom_site_U_iso_or_equiv
B3 B 0.502 0.959 0.671 1 0.0
Sm2 Sm 0.24 0.186 0.756 1 0.0
B4 B 0.071 0.009 0.425 1 0.0
B1 B 0.507 0.326 0.043 1 0.0
Sm1 Sm 0.233 0.809 0.131 1 0.0
B5 B 0.687 0.998 0.537 1 0.0
B2 B 0.502 0.91 0.909 1 0.0
